data_1561221
loop_
_publ_author_name
'Zhai, Chun'
'Yang, Zhan Yong'
'Xu, Duo'
'Wang, Zhi Kang'
'Hao, Xin Yu'
'Shi, Yu Jie'
'Yang, Gao Wen'
'Li, Qiao Yun'

_publ_section_title
;
 pH dependent synthesis of two zinc(II) compounds derived from
 5-aminotetrazole-1-isopropanoic acid for treatment of cancer cells
;
_journal_name_full 'Journal of Solid State Chemistry'
_journal_page_first 156
_journal_page_last 162
_journal_paper_doi 10.1016/j.jssc.2017.10.013
_journal_volume 258
_journal_year 2018
_chemical_absolute_configuration s
_chemical_formula_moiety 'C8 H12 N10 O4 Zn'
_chemical_formula_sum 'C8 H12 N10 O4 Zn'
_chemical_formula_weight 377.65
_space_group_crystal_system orthorhombic
_space_group_IT_number 18
_space_group_name_Hall 'P 2 2ab'
_space_group_name_H-M_alt 'P 21 21 2'
_atom_sites_solution_hydrogens geom
_cell_angle_alpha 90
_cell_angle_beta 90
_cell_angle_gamma 90
_cell_formula_units_Z 2
_cell_length_a 12.534(3)
_cell_length_b 6.5368(13)
_cell_length_c 8.5337(17)
_cell_measurement_reflns_used 3235
_cell_measurement_temperature 291(2)
_cell_measurement_theta_max 27.39
_cell_measurement_theta_min 3.27
_cell_volume 699.2(3)
_computing_molecular_graphics 'SHELXL-2014 (Sheldrick, 2014)'
_computing_publication_material 'SHELXL-2014 (Sheldrick, 2014)'
_computing_structure_refinement 'SHELXL-2014 (Sheldrick, 2014)'
_diffrn_ambient_temperature 291(2)
_diffrn_measured_fraction_theta_full 0.996
_diffrn_measured_fraction_theta_max 0.223
_diffrn_measurement_device_type 'Bruker Apex DUO II'
_diffrn_measurement_method /w
_diffrn_radiation_type MoK\a
_diffrn_radiation_wavelength 0.71073
_diffrn_reflns_av_R_equivalents 0.0313
_diffrn_reflns_av_unetI/netI 0.0512
_diffrn_reflns_Laue_measured_fraction_full 0.996
_diffrn_reflns_Laue_measured_fraction_max 0.223
_diffrn_reflns_limit_h_max 16
_diffrn_reflns_limit_h_min -16
_diffrn_reflns_limit_k_max 8
_diffrn_reflns_limit_k_min -7
_diffrn_reflns_limit_l_max 11
_diffrn_reflns_limit_l_min -10
_diffrn_reflns_number 3235
_diffrn_reflns_point_group_measured_fraction_full 0.997
_diffrn_reflns_point_group_measured_fraction_max 0.208
_diffrn_reflns_theta_full 25.242
_diffrn_reflns_theta_max 27.806
_diffrn_reflns_theta_min 1.625
_exptl_absorpt_coefficient_mu 1.798
_exptl_crystal_colour colourless
_exptl_crystal_density_diffrn 1.794
_exptl_crystal_description ?block
_exptl_crystal_F_000 384
_exptl_crystal_size_max 0.220
_exptl_crystal_size_mid 0.200
_exptl_crystal_size_min 0.200
_refine_diff_density_max 0.531
_refine_diff_density_min -0.450
_refine_diff_density_rms 0.082
_refine_ls_abs_structure_details
;
 Refined as an inversion twin.
;
_refine_ls_extinction_coef .
_refine_ls_extinction_method none
_refine_ls_goodness_of_fit_ref 1.003
_refine_ls_hydrogen_treatment constr
_refine_ls_matrix_type full
_refine_ls_number_parameters 108
_refine_ls_number_reflns 1567
_refine_ls_number_restraints 0
_refine_ls_restrained_S_all 1.003
_refine_ls_R_factor_all 0.0305
_refine_ls_R_factor_gt 0.0297
_refine_ls_shift/su_max 0.065
_refine_ls_shift/su_mean 0.012
_refine_ls_structure_factor_coef Fsqd
_refine_ls_weighting_details 'w=1/[\s^2^(Fo^2^)+(0.0337P)^2^+0.4172P] where P=(Fo^2^+2Fc^2^)/3'
_refine_ls_weighting_scheme calc
_refine_ls_wR_factor_gt 0.0809
_refine_ls_wR_factor_ref 0.0815
_reflns_Friedel_coverage 0.692
_reflns_Friedel_fraction_full 0.998
_reflns_Friedel_fraction_max 0.190
_reflns_number_gt 1521
_reflns_number_total 1567
_reflns_threshold_expression 'I > 2\s(I)'
_cod_data_source_file JSSC-2018-258-156.cif
_cod_data_source_block t
_cod_original_cell_volume 699.2(2)
_cod_database_code 1561221
_shelx_space_group_comment
;
The symmetry employed for this shelxl refinement is uniquely defined
by the following loop, which should always be used as a source of
symmetry information in preference to the above space-group names.
They are only intended as comments.
;
_shelx_estimated_absorpt_t_min 0.693
_shelx_estimated_absorpt_t_max 0.715
_shelxl_version_number 2014-3

loop_
_space_group_symop_operation_xyz
'x, y, z'
'-x, -y, z'
'-x+1/2, y+1/2, -z'
'x+1/2, -y+1/2, -z'

loop_
_atom_site_label
_atom_site_type_symbol
_atom_site_fract_x
_atom_site_fract_y
_atom_site_fract_z
_atom_site_U_iso_or_equiv
_atom_site_adp_type
_atom_site_occupancy
_atom_site_site_symmetry_order
_atom_site_calc_flag
_atom_site_refinement_flags_posn
_atom_site_refinement_flags_adp
_atom_site_refinement_flags_occupancy
_atom_site_disorder_assembly
_atom_site_disorder_group
Zn1 Zn 0.5000 0.5000 1.03087(5) 0.02802(15) Uani 1 2 d S T P . .
N1 N 0.38393(18) 0.3798(4) 1.1620(3) 0.0279(5) Uani 1 1 d . . . . .
N4 N 0.23957(18) 0.3169(4) 1.2864(3) 0.0256(5) Uani 1 1 d . . . . .
C1 C 0.2852(2) 0.4479(4) 1.1890(3) 0.0230(5) Uani 1 1 d . . . . .
N2 N 0.3948(2) 0.2030(5) 1.2434(4) 0.0423(7) Uani 1 1 d . . . . .
N3 N 0.3098(2) 0.1633(5) 1.3180(4) 0.0430(7) Uani 1 1 d . . . . .
N5 N 0.2416(2) 0.6143(5) 1.1311(4) 0.0440(7) Uani 1 1 d . . . . .
H5A H 0.1773 0.6466 1.1560 0.053 Uiso 1 1 calc R U . . .
H5B H 0.2774 0.6908 1.0682 0.053 Uiso 1 1 calc R U . . .
C2 C 0.1298(2) 0.3172(4) 1.3456(3) 0.0253(5) Uani 1 1 d . . . . .
H2A H 0.1108 0.4586 1.3718 0.030 Uiso 1 1 calc R U . . .
C4 C 0.0522(2) 0.2421(4) 1.2199(4) 0.0233(6) Uani 1 1 d . . . . .
C3 C 0.1206(3) 0.1908(6) 1.4929(4) 0.0392(7) Uani 1 1 d . . . . .
H3A H 0.0482 0.1933 1.5295 0.059 Uiso 1 1 calc R U . . .
H3B H 0.1412 0.0522 1.4709 0.059 Uiso 1 1 calc R U . . .
H3C H 0.1666 0.2463 1.5722 0.059 Uiso 1 1 calc R U . . .
O2 O -0.04263(17) 0.2443(4) 1.2543(3) 0.0346(6) Uani 1 1 d . . . . .
O1 O 0.09026(17) 0.1834(4) 1.0906(3) 0.0339(5) Uani 1 1 d . . . . .

loop_
_atom_site_aniso_label
_atom_site_aniso_U_11
_atom_site_aniso_U_22
_atom_site_aniso_U_33
_atom_site_aniso_U_23
_atom_site_aniso_U_13
_atom_site_aniso_U_12
Zn1 0.0142(2) 0.0435(3) 0.0264(2) 0.000 0.000 0.0023(2)
N1 0.0154(10) 0.0399(13) 0.0284(11) 0.0010(10) 0.0015(9) 0.0010(9)
N4 0.0160(10) 0.0312(11) 0.0296(11) 0.0026(10) -0.0034(9) 0.0001(9)
C1 0.0161(11) 0.0335(14) 0.0196(11) -0.0016(9) -0.0012(9) -0.0002(9)
N2 0.0237(12) 0.0471(15) 0.0561(18) 0.0148(14) 0.0019(13) 0.0075(12)
N3 0.0238(12) 0.0442(15) 0.0611(19) 0.0206(15) 0.0000(13) 0.0059(11)
N5 0.0250(13) 0.0523(16) 0.0546(18) 0.0246(15) 0.0150(13) 0.0114(13)
C2 0.0189(12) 0.0317(13) 0.0252(12) -0.0004(11) 0.0012(10) -0.0028(10)
C4 0.0191(13) 0.0251(12) 0.0257(13) 0.0015(11) -0.0013(11) 0.0001(10)
C3 0.0352(16) 0.0542(19) 0.0281(15) 0.0087(14) 0.0012(13) -0.0079(15)
O2 0.0172(9) 0.0418(12) 0.0449(14) -0.0055(11) -0.0015(10) 0.0011(9)
O1 0.0240(10) 0.0490(12) 0.0286(10) -0.0049(10) 0.0021(9) -0.0083(9)

loop_
_atom_type_symbol
_atom_type_description
_atom_type_scat_dispersion_real
_atom_type_scat_dispersion_imag
_atom_type_scat_source
C C 0.0033 0.0016 'International Tables Vol C Tables 4.2.6.8 and 6.1.1.4'
H H 0.0000 0.0000 'International Tables Vol C Tables 4.2.6.8 and 6.1.1.4'
N N 0.0061 0.0033 'International Tables Vol C Tables 4.2.6.8 and 6.1.1.4'
O O 0.0106 0.0060 'International Tables Vol C Tables 4.2.6.8 and 6.1.1.4'
Zn Zn 0.2839 1.4301 'International Tables Vol C Tables 4.2.6.8 and 6.1.1.4'

loop_
_geom_angle_atom_site_label_1
_geom_angle_atom_site_label_2
_geom_angle_atom_site_label_3
_geom_angle
_geom_angle_site_symmetry_1
_geom_angle_site_symmetry_3
O1 Zn1 O1 115.65(13) 4_557 3_557
O1 Zn1 N1 96.75(10) 4_557 2_665
O1 Zn1 N1 118.65(10) 3_557 2_665
O1 Zn1 N1 118.65(10) 4_557 .
O1 Zn1 N1 96.75(10) 3_557 .
N1 Zn1 N1 111.81(15) 2_665 .
C1 N1 N2 106.8(2) . .
C1 N1 Zn1 129.8(2) . .
N2 N1 Zn1 123.3(2) . .
C1 N4 N3 108.8(2) . .
C1 N4 C2 128.4(2) . .
N3 N4 C2 122.6(2) . .
N5 C1 N4 126.3(3) . .
N5 C1 N1 126.6(3) . .
N4 C1 N1 107.1(2) . .
N3 N2 N1 110.3(3) . .
N2 N3 N4 107.0(3) . .
C1 N5 H5A 120.0 . .
C1 N5 H5B 120.0 . .
H5A N5 H5B 120.0 . .
N4 C2 C3 111.0(2) . .
N4 C2 C4 110.8(2) . .
C3 C2 C4 111.1(3) . .
N4 C2 H2A 108.0 . .
C3 C2 H2A 107.9 . .
C4 C2 H2A 108.0 . .
O2 C4 O1 125.5(3) . .
O2 C4 C2 116.4(3) . .
O1 C4 C2 118.1(3) . .
C2 C3 H3A 109.5 . .
C2 C3 H3B 109.5 . .
H3A C3 H3B 109.5 . .
C2 C3 H3C 109.5 . .
H3A C3 H3C 109.5 . .
H3B C3 H3C 109.5 . .
C4 O1 Zn1 115.64(19) . 3_547

loop_
_geom_bond_atom_site_label_1
_geom_bond_atom_site_label_2
_geom_bond_distance
_geom_bond_site_symmetry_2
Zn1 O1 1.947(2) 4_557
Zn1 O1 1.947(2) 3_557
Zn1 N1 1.997(2) 2_665
Zn1 N1 1.997(2) .
N1 C1 1.335(3) .
N1 N2 1.355(4) .
N4 C1 1.323(4) .
N4 N3 1.363(3) .
N4 C2 1.466(3) .
C1 N5 1.314(4) .
N2 N3 1.268(4) .
N5 H5A 0.8600 .
N5 H5B 0.8600 .
C2 C3 1.509(4) .
C2 C4 1.530(4) .
C2 H2A 0.9800 .
C4 O2 1.224(3) .
C4 O1 1.261(4) .
C3 H3A 0.9600 .
C3 H3B 0.9600 .
C3 H3C 0.9600 .
O1 Zn1 1.947(2) 3_547
